data_7246611
loop_
_publ_author_name
'Zhang, Kena'
'Wang, Qiushuang'
'Gong, Yuanyuan'
'Wang, Nairong'
'Li, Xia'

_publ_section_title
;
 Four Zn(ii)-5-(2-carboxy-phenoxy)-1,3-benzenedicarboxylate coordination
 polymers induced by different N-ligands: synthesis, structure, and
 fluorescence detection for BPA and IMH
;
_journal_issue 20
_journal_name_full CrystEngComm
_journal_page_first 3033
_journal_page_last 3043
_journal_paper_doi 10.1039/D3CE00179B
_journal_volume 25
_journal_year 2023
_chemical_formula_moiety 'C25 H16 N2 O8 Zn2, 0.2[H2O]'
_chemical_formula_sum 'C25 H16 N2 O8 Zn2'
_chemical_formula_weight 603.14
_space_group_crystal_system monoclinic
_space_group_IT_number 14
_space_group_name_Hall '-P 2ybc'
_space_group_name_H-M_alt 'P 1 21/c 1'
_atom_sites_solution_hydrogens mixed
_audit_creation_date 2023-03-29
_audit_creation_method
;
Olex2 1.5-alpha
(compiled 2021.06.29 svn.r12e2184c for OlexSys, GUI svn.r6372)
;
_audit_update_record
;
2023-03-29 deposited with the CCDC.	2023-04-12 downloaded from the CCDC.
;
_cell_angle_alpha 90
_cell_angle_beta 109.803(2)
_cell_angle_gamma 90
_cell_formula_units_Z 4
_cell_length_a 10.3022(5)
_cell_length_b 17.0112(8)
_cell_length_c 13.9944(7)
_cell_measurement_reflns_used 9890
_cell_measurement_temperature 293(2)
_cell_measurement_theta_max 27.458
_cell_measurement_theta_min 3.094
_cell_volume 2307.5(2)
_computing_molecular_graphics 'Olex2 1.5-alpha (Dolomanov et al., 2009)'
_computing_publication_material 'Olex2 1.5-alpha (Dolomanov et al., 2009)'
_computing_structure_refinement 'SHELXL 2013/2 (Sheldrick, 2015)'
_computing_structure_solution 'SHELXS-97 (Sheldrick, 1990)'
_diffrn_ambient_temperature 293
_diffrn_measured_fraction_theta_full 0.975
_diffrn_measured_fraction_theta_max 0.999
_diffrn_measurement_device_type 'CCD area detector'
_diffrn_measurement_method 'phi and omega scans'
_diffrn_radiation_monochromator graphite
_diffrn_radiation_type MoK\a
_diffrn_radiation_wavelength 0.71073
_diffrn_reflns_av_R_equivalents 0.0810
_diffrn_reflns_av_unetI/netI 0.0367
_diffrn_reflns_Laue_measured_fraction_full 0.975
_diffrn_reflns_Laue_measured_fraction_max 0.999
_diffrn_reflns_limit_h_max 12
_diffrn_reflns_limit_h_min -12
_diffrn_reflns_limit_k_max 20
_diffrn_reflns_limit_k_min -20
_diffrn_reflns_limit_l_max 16
_diffrn_reflns_limit_l_min -16
_diffrn_reflns_number 30373
_diffrn_reflns_point_group_measured_fraction_full 0.975
_diffrn_reflns_point_group_measured_fraction_max 0.999
_diffrn_reflns_theta_full 25.242
_diffrn_reflns_theta_max 25.009
_diffrn_reflns_theta_min 3.094
_exptl_absorpt_coefficient_mu 2.135
_exptl_absorpt_correction_T_max 0.7837
_exptl_absorpt_correction_T_min 0.6174
_exptl_absorpt_correction_type none
_exptl_absorpt_process_details 'SADABS; Bruker, 2000'
_exptl_crystal_colour 'clear light colourless'
_exptl_crystal_colour_lustre clear
_exptl_crystal_colour_modifier light
_exptl_crystal_colour_primary colourless
_exptl_crystal_density_diffrn 1.736
_exptl_crystal_density_method 'not measured'
_exptl_crystal_description block
_exptl_crystal_F_000 1216
_exptl_crystal_size_max 0.12
_exptl_crystal_size_mid 0.11
_exptl_crystal_size_min 0.1
_refine_diff_density_max 0.447
_refine_diff_density_min -0.497
_refine_diff_density_rms 0.079
_refine_ls_extinction_method none
_refine_ls_goodness_of_fit_ref 1.050
_refine_ls_hydrogen_treatment mixed
_refine_ls_matrix_type full
_refine_ls_number_parameters 338
_refine_ls_number_reflns 4068
_refine_ls_number_restraints 0
_refine_ls_restrained_S_all 1.050
_refine_ls_R_factor_all 0.0430
_refine_ls_R_factor_gt 0.0336
_refine_ls_shift/su_max 0.000
_refine_ls_shift/su_mean 0.000
_refine_ls_structure_factor_coef Fsqd
_refine_ls_weighting_details
;
 w=1/[\s^2^(Fo^2^)+(0.0467P)^2^+0.9418P]
 where P=(Fo^2^+2Fc^2^)/3
;
_refine_ls_weighting_scheme calc
_refine_ls_wR_factor_gt 0.0797
_refine_ls_wR_factor_ref 0.0843
_reflns_Friedel_coverage 0.000
_reflns_number_gt 3470
_reflns_number_total 4068
_reflns_threshold_expression 'I > 2\s(I)'
_cod_data_source_file d3ce00179b2.cif
_cod_data_source_block 111
_cod_depositor_comments 'Adding full bibliography for 7246611--7246614.cif.'
_cod_database_code 7246611
_shelxl_version_number 2013-2
_shelx_space_group_comment
;
The symmetry employed for this shelxl refinement is uniquely defined
by the following loop, which should always be used as a source of
symmetry information in preference to the above space-group names.
They are only intended as comments.
;
_shelx_estimated_absorpt_t_max 0.815
_shelx_estimated_absorpt_t_min 0.784
_olex2_refinement_description
;
1. Fixed Uiso
 At 1.2 times of:
  All C(H) groups
2.a Aromatic/amide H refined with riding coordinates:
 C12(H12), C7(H7), C13(H13), C22(H22), C17(H17), C24(H24), C3(H3), C5(H5),
 C25(H25), C10(H10), C11(H11), C16(H16), C23(H23), C18(H18), C19(H19)
;
_smtbx_masks_special_details
;
A solvent mask was calculated and 8 electrons were 
found in a volume of 100\%A^3^ in 1 void per unit cell. 
This is consistent with the presence of 
0.2[H2O] per Asymmetric Unit 
which account for 8 electrons 
per unit cell.
;
_smtbx_masks_void_probe_radius 1.2
_smtbx_masks_void_truncation_radius 1.2
_olex2_submission_special_instructions 'No special instructions were received'

loop_
_space_group_symop_operation_xyz
'x, y, z'
'-x, y+1/2, -z+1/2'
'-x, -y, -z'
'x, -y-1/2, z-1/2'

loop_
_atom_site_label
_atom_site_type_symbol
_atom_site_fract_x
_atom_site_fract_y
_atom_site_fract_z
_atom_site_U_iso_or_equiv
_atom_site_adp_type
_atom_site_occupancy
_atom_site_site_symmetry_order
_atom_site_calc_flag
_atom_site_refinement_flags_posn
_atom_site_refinement_flags_adp
_atom_site_refinement_flags_occupancy
_atom_site_disorder_assembly
_atom_site_disorder_group
Zn1 Zn -0.85084(3) 0.12508(2) -0.35035(2) 0.02560(11) Uani 1 1 d . . . . .
Zn2 Zn -0.02343(3) -0.03129(2) -0.39794(2) 0.02733(11) Uani 1 1 d . . . . .
O4 O -0.70358(18) 0.19147(11) -0.36055(15) 0.0352(5) Uani 1 1 d . . . . .
O8 O -0.8822(2) 0.03243(11) -0.43954(14) 0.0240(4) Uani 1 1 d . . . . .
O2 O -0.01518(18) 0.18843(11) -0.36759(15) 0.0327(5) Uani 1 1 d . . . . .
O3 O -0.59912(19) 0.07834(12) -0.36867(16) 0.0382(5) Uani 1 1 d . . . . .
O5 O -0.3654(2) 0.39959(12) -0.37382(16) 0.0391(5) Uani 1 1 d . . . . .
O1 O -0.13706(19) 0.07683(11) -0.39193(15) 0.0348(5) Uani 1 1 d . . . . .
O7 O -0.2015(2) 0.58577(11) -0.29096(14) 0.0359(5) Uani 1 1 d . . . . .
O6 O -0.0830(2) 0.47339(12) -0.26017(14) 0.0405(5) Uani 1 1 d . . . . .
N2 N -0.1874(2) -0.09851(13) -0.38110(17) 0.0301(5) Uani 1 1 d . . . . .
N1 N 0.0529(2) -0.14941(14) -0.38770(17) 0.0301(5) Uani 1 1 d . . . . .
C12 C -0.2836(5) 0.5202(2) -0.6033(3) 0.0685(12) Uani 1 1 d . . . . .
H12 H -0.2642 0.5475 -0.6544 0.082 Uiso 1 1 calc R U . . .
C7 C -0.2490(3) 0.27776(16) -0.3796(2) 0.0294(6) Uani 1 1 d . . . . .
H7 H -0.1719 0.3051 -0.3817 0.035 Uiso 1 1 calc R U . . .
C13 C -0.2135(4) 0.5384(2) -0.5032(2) 0.0561(10) Uani 1 1 d . . . . .
H13 H -0.1482 0.5784 -0.4874 0.067 Uiso 1 1 calc R U . . .
C22 C -0.2664(3) -0.2263(2) -0.3603(3) 0.0467(8) Uani 1 1 d . . . . .
H22 H -0.2518 -0.2803 -0.3556 0.056 Uiso 1 1 calc R U . . .
C17 C 0.2169(3) -0.2489(2) -0.3838(2) 0.0447(8) Uani 1 1 d . . . . .
H17 H 0.3039 -0.2623 -0.3850 0.054 Uiso 1 1 calc R U . . .
C8 C -0.6020(3) 0.15091(18) -0.3666(2) 0.0287(6) Uani 1 1 d . . . . .
C14 C -0.2395(3) 0.49746(17) -0.4255(2) 0.0330(7) Uani 1 1 d . . . . .
C24 C -0.4080(3) -0.1156(2) -0.3629(3) 0.0482(9) Uani 1 1 d . . . . .
H24 H -0.4888 -0.0934 -0.3596 0.058 Uiso 1 1 calc R U . . .
C1 C -0.1257(3) 0.14956(17) -0.3800(2) 0.0280(6) Uani 1 1 d . . . . .
C3 C -0.3651(3) 0.15660(17) -0.3748(2) 0.0285(6) Uani 1 1 d . . . . .
H3 H -0.3657 0.1019 -0.3747 0.034 Uiso 1 1 calc R U . . .
C4 C -0.4796(3) 0.19702(16) -0.37078(19) 0.0263(6) Uani 1 1 d . . . . .
C21 C -0.1685(3) -0.17617(16) -0.37382(19) 0.0294(6) Uani 1 1 d . . . . .
C6 C -0.3642(3) 0.31806(16) -0.3769(2) 0.0295(6) Uani 1 1 d . . . . .
C5 C -0.4793(3) 0.27853(17) -0.3719(2) 0.0297(6) Uani 1 1 d . . . . .
H5 H -0.5557 0.3064 -0.3693 0.036 Uiso 1 1 calc R U . . .
C20 C -0.0345(3) -0.20506(16) -0.37921(19) 0.0291(6) Uani 1 1 d . . . . .
C15 C -0.1681(3) 0.51967(16) -0.3163(2) 0.0293(6) Uani 1 1 d . . . . .
C2 C -0.2493(3) 0.19603(16) -0.3792(2) 0.0263(6) Uani 1 1 d . . . . .
C9 C -0.3361(3) 0.43782(16) -0.4520(2) 0.0326(7) Uani 1 1 d . . . . .
C25 C -0.3062(3) -0.06961(19) -0.3771(3) 0.0442(8) Uani 1 1 d . . . . .
H25 H -0.3207 -0.0156 -0.3843 0.053 Uiso 1 1 calc R U . . .
C10 C -0.4090(3) 0.42137(19) -0.5532(3) 0.0491(9) Uani 1 1 d . . . . .
H10 H -0.4764 0.3825 -0.5701 0.059 Uiso 1 1 calc R U . . .
C11 C -0.3813(4) 0.4626(2) -0.6280(3) 0.0632(11) Uani 1 1 d . . . . .
H11 H -0.4291 0.4512 -0.6959 0.076 Uiso 1 1 calc R U . . .
C16 C 0.1773(3) -0.17243(19) -0.3880(2) 0.0382(7) Uani 1 1 d . . . . .
H16 H 0.2399 -0.1340 -0.3913 0.046 Uiso 1 1 calc R U . . .
C23 C -0.3868(3) -0.1943(2) -0.3538(3) 0.0516(9) Uani 1 1 d . . . . .
H23 H -0.4532 -0.2268 -0.3431 0.062 Uiso 1 1 calc R U . . .
C18 C 0.1262(4) -0.3057(2) -0.3779(2) 0.0481(8) Uani 1 1 d . . . . .
H18 H 0.1497 -0.3586 -0.3766 0.058 Uiso 1 1 calc R U . . .
C19 C -0.0007(3) -0.28363(19) -0.3740(2) 0.0437(8) Uani 1 1 d . . . . .
H19 H -0.0627 -0.3214 -0.3679 0.052 Uiso 1 1 calc R U . . .
H8 H -0.812(3) 0.0218(18) -0.430(2) 0.031(10) Uiso 1 1 d . . . . .

loop_
_atom_site_aniso_label
_atom_site_aniso_U_11
_atom_site_aniso_U_22
_atom_site_aniso_U_33
_atom_site_aniso_U_23
_atom_site_aniso_U_13
_atom_site_aniso_U_12
Zn1 0.02025(18) 0.0246(2) 0.0338(2) -0.00117(13) 0.01160(14) -0.00306(12)
Zn2 0.0285(2) 0.02447(19) 0.03135(19) 0.00025(13) 0.01321(15) -0.00585(13)
O4 0.0210(10) 0.0329(11) 0.0587(13) -0.0052(10) 0.0225(9) -0.0056(9)
O8 0.0161(10) 0.0255(10) 0.0320(11) -0.0007(8) 0.0100(9) -0.0006(8)
O2 0.0182(9) 0.0324(11) 0.0506(12) 0.0004(9) 0.0157(9) -0.0003(8)
O3 0.0240(11) 0.0305(12) 0.0609(14) 0.0057(10) 0.0156(10) -0.0020(9)
O5 0.0422(12) 0.0241(11) 0.0617(14) -0.0096(10) 0.0315(11) -0.0053(9)
O1 0.0275(10) 0.0266(12) 0.0558(13) -0.0017(9) 0.0213(10) 0.0022(8)
O7 0.0456(12) 0.0293(12) 0.0313(11) -0.0013(9) 0.0109(9) 0.0006(10)
O6 0.0500(13) 0.0382(12) 0.0279(11) -0.0008(9) 0.0063(10) 0.0097(10)
N2 0.0328(13) 0.0252(13) 0.0355(13) 0.0002(10) 0.0157(11) -0.0041(10)
N1 0.0296(13) 0.0315(13) 0.0297(13) 0.0024(10) 0.0106(10) -0.0028(11)
C12 0.120(4) 0.048(2) 0.0320(19) 0.0059(17) 0.018(2) -0.004(2)
C7 0.0201(14) 0.0330(16) 0.0383(16) -0.0032(13) 0.0141(12) -0.0064(12)
C13 0.085(3) 0.043(2) 0.0368(19) 0.0006(15) 0.0149(18) -0.0196(19)
C22 0.0416(19) 0.0391(19) 0.060(2) 0.0132(16) 0.0186(16) -0.0081(15)
C17 0.0424(19) 0.051(2) 0.0426(19) 0.0027(16) 0.0170(15) 0.0132(17)
C8 0.0181(14) 0.0382(18) 0.0297(15) 0.0017(13) 0.0080(11) -0.0024(13)
C14 0.0382(17) 0.0284(15) 0.0270(15) 0.0011(12) 0.0040(13) 0.0001(13)
C24 0.0357(18) 0.060(2) 0.056(2) -0.0018(17) 0.0249(16) -0.0037(16)
C1 0.0231(14) 0.0350(17) 0.0278(14) 0.0025(12) 0.0112(12) 0.0013(12)
C3 0.0227(14) 0.0257(15) 0.0373(16) -0.0002(12) 0.0105(12) -0.0017(12)
C4 0.0190(13) 0.0309(16) 0.0296(14) -0.0006(12) 0.0089(11) -0.0019(11)
C21 0.0359(16) 0.0289(15) 0.0230(14) 0.0009(12) 0.0095(12) -0.0076(13)
C6 0.0278(15) 0.0252(15) 0.0378(16) -0.0070(12) 0.0142(12) -0.0016(12)
C5 0.0211(14) 0.0327(16) 0.0384(16) -0.0037(13) 0.0143(12) 0.0005(12)
C20 0.0342(16) 0.0269(15) 0.0254(14) 0.0001(12) 0.0089(12) -0.0030(12)
C15 0.0303(15) 0.0270(16) 0.0313(15) 0.0022(13) 0.0115(13) -0.0094(13)
C2 0.0199(13) 0.0293(15) 0.0319(15) -0.0013(12) 0.0117(11) -0.0027(12)
C9 0.0291(15) 0.0247(15) 0.0401(17) -0.0031(13) 0.0068(13) 0.0067(12)
C25 0.0443(19) 0.0341(18) 0.061(2) -0.0034(16) 0.0264(17) -0.0019(15)
C10 0.0426(19) 0.0351(19) 0.056(2) -0.0173(17) -0.0014(16) 0.0046(15)
C11 0.088(3) 0.047(2) 0.0337(19) -0.0090(17) -0.0067(19) 0.016(2)
C16 0.0319(16) 0.0433(19) 0.0396(17) 0.0022(14) 0.0123(14) -0.0009(14)
C23 0.041(2) 0.053(2) 0.067(2) 0.0088(18) 0.0261(17) -0.0153(17)
C18 0.058(2) 0.0313(18) 0.054(2) 0.0011(15) 0.0179(17) 0.0109(16)
C19 0.049(2) 0.0320(18) 0.051(2) -0.0002(15) 0.0187(16) -0.0049(15)

loop_
_atom_type_symbol
_atom_type_description
_atom_type_scat_dispersion_real
_atom_type_scat_dispersion_imag
_atom_type_scat_source
C C 0.0033 0.0016 'International Tables Vol C Tables 4.2.6.8 and 6.1.1.4'
H H 0.0000 0.0000 'International Tables Vol C Tables 4.2.6.8 and 6.1.1.4'
N N 0.0061 0.0033 'International Tables Vol C Tables 4.2.6.8 and 6.1.1.4'
O O 0.0106 0.0060 'International Tables Vol C Tables 4.2.6.8 and 6.1.1.4'
Zn Zn 0.2839 1.4301 'International Tables Vol C Tables 4.2.6.8 and 6.1.1.4'

loop_
_geom_angle_atom_site_label_1
_geom_angle_atom_site_label_2
_geom_angle_atom_site_label_3
_geom_angle
_geom_angle_site_symmetry_1
_geom_angle_site_symmetry_3
_geom_angle_publ_flag
O4 Zn1 Zn2 151.62(6) . 1_455 ?
O4 Zn1 O8 112.65(8) . . ?
O4 Zn1 O2 109.72(8) . 1_455 ?
O4 Zn1 O7 108.40(8) . 2_444 ?
O8 Zn1 Zn2 39.49(5) . 1_455 ?
O8 Zn1 O7 107.06(8) . 2_444 ?
O2 Zn1 Zn2 92.09(6) 1_455 1_455 ?
O2 Zn1 O8 114.49(8) 1_455 . ?
O2 Zn1 O7 103.94(8) 1_455 2_444 ?
O7 Zn1 Zn2 82.47(6) 2_444 1_455 ?
O8 Zn2 Zn1 104.62(5) 3_454 1_655 ?
O8 Zn2 Zn1 37.61(5) 1_655 1_655 ?
O8 Zn2 O8 79.30(8) 1_655 3_454 ?
O8 Zn2 O1 89.56(7) 3_454 . ?
O8 Zn2 O1 90.39(7) 1_655 . ?
O8 Zn2 O6 96.37(8) 1_655 2_544 ?
O8 Zn2 N2 170.51(8) 1_655 . ?
O8 Zn2 N1 103.59(8) 1_655 . ?
O1 Zn2 Zn1 63.51(5) . 1_655 ?
O6 Zn2 Zn1 71.96(6) 2_544 1_655 ?
O6 Zn2 O8 175.59(8) 2_544 3_454 ?
O6 Zn2 O1 91.30(8) 2_544 . ?
O6 Zn2 N2 93.12(8) 2_544 . ?
O6 Zn2 N1 85.23(8) 2_544 . ?
N2 Zn2 Zn1 148.05(6) . 1_655 ?
N2 Zn2 O8 91.21(8) . 3_454 ?
N2 Zn2 O1 89.55(8) . . ?
N2 Zn2 N1 77.00(9) . . ?
N1 Zn2 Zn1 127.62(6) . 1_655 ?
N1 Zn2 O8 94.95(8) . 3_454 ?
N1 Zn2 O1 165.87(8) . . ?
C8 O4 Zn1 111.67(18) . . ?
Zn1 O8 Zn2 102.90(8) . 1_455 ?
Zn1 O8 Zn2 126.62(9) . 3_454 ?
Zn1 O8 H8 98(3) . . ?
Zn2 O8 Zn2 100.70(8) 1_455 3_454 ?
Zn2 O8 H8 106(3) 3_454 . ?
Zn2 O8 H8 126(3) 1_455 . ?
C1 O2 Zn1 115.29(18) . 1_655 ?
C6 O5 C9 115.9(2) . . ?
C1 O1 Zn2 143.88(17) . . ?
C15 O7 Zn1 124.98(18) . 2_454 ?
C15 O6 Zn2 133.77(19) . 2_554 ?
C21 N2 Zn2 116.20(18) . . ?
C21 N2 C25 118.2(2) . . ?
C25 N2 Zn2 125.6(2) . . ?
C20 N1 Zn2 115.22(19) . . ?
C20 N1 C16 117.8(3) . . ?
C16 N1 Zn2 127.0(2) . . ?
C13 C12 H12 119.7 . . ?
C11 C12 H12 119.7 . . ?
C11 C12 C13 120.6(4) . . ?
C6 C7 H7 120.2 . . ?
C6 C7 C2 119.5(2) . . ?
C2 C7 H7 120.2 . . ?
C12 C13 H13 119.7 . . ?
C12 C13 C14 120.6(3) . . ?
C14 C13 H13 119.7 . . ?
C21 C22 H22 120.7 . . ?
C21 C22 C23 118.6(3) . . ?
C23 C22 H22 120.7 . . ?
C16 C17 H17 120.7 . . ?
C16 C17 C18 118.6(3) . . ?
C18 C17 H17 120.7 . . ?
O4 C8 C4 115.9(3) . . ?
O3 C8 O4 124.5(2) . . ?
O3 C8 C4 119.6(2) . . ?
C13 C14 C15 120.8(3) . . ?
C9 C14 C13 118.1(3) . . ?
C9 C14 C15 121.1(2) . . ?
C25 C24 H24 121.0 . . ?
C23 C24 H24 121.0 . . ?
C23 C24 C25 118.0(3) . . ?
O2 C1 C2 116.5(2) . . ?
O1 C1 O2 124.7(2) . . ?
O1 C1 C2 118.8(2) . . ?
C4 C3 H3 119.4 . . ?
C4 C3 C2 121.3(3) . . ?
C2 C3 H3 119.4 . . ?
C3 C4 C8 118.7(3) . . ?
C3 C4 C5 119.4(2) . . ?
C5 C4 C8 121.8(2) . . ?
N2 C21 C22 121.8(3) . . ?
N2 C21 C20 115.9(2) . . ?
C22 C21 C20 122.4(3) . . ?
C7 C6 O5 120.9(2) . . ?
C7 C6 C5 121.2(3) . . ?
C5 C6 O5 117.8(2) . . ?
C4 C5 H5 120.3 . . ?
C6 C5 C4 119.4(2) . . ?
C6 C5 H5 120.3 . . ?
N1 C20 C21 115.7(2) . . ?
N1 C20 C19 121.7(3) . . ?
C19 C20 C21 122.6(3) . . ?
O7 C15 C14 115.1(2) . . ?
O6 C15 O7 126.1(3) . . ?
O6 C15 C14 118.8(3) . . ?
C7 C2 C1 121.6(2) . . ?
C3 C2 C7 119.1(2) . . ?
C3 C2 C1 119.3(2) . . ?
C14 C9 O5 117.5(2) . . ?
C14 C9 C10 120.9(3) . . ?
C10 C9 O5 121.5(3) . . ?
N2 C25 C24 123.3(3) . . ?
N2 C25 H25 118.3 . . ?
C24 C25 H25 118.3 . . ?
C9 C10 H10 120.1 . . ?
C11 C10 C9 119.8(3) . . ?
C11 C10 H10 120.1 . . ?
C12 C11 C10 120.1(3) . . ?
C12 C11 H11 119.9 . . ?
C10 C11 H11 119.9 . . ?
N1 C16 C17 123.5(3) . . ?
N1 C16 H16 118.2 . . ?
C17 C16 H16 118.2 . . ?
C22 C23 H23 120.0 . . ?
C24 C23 C22 120.0(3) . . ?
C24 C23 H23 120.0 . . ?
C17 C18 H18 120.4 . . ?
C17 C18 C19 119.1(3) . . ?
C19 C18 H18 120.4 . . ?
C20 C19 C18 119.3(3) . . ?
C20 C19 H19 120.4 . . ?
C18 C19 H19 120.4 . . ?

loop_
_geom_bond_atom_site_label_1
_geom_bond_atom_site_label_2
_geom_bond_distance
_geom_bond_site_symmetry_2
_geom_bond_publ_flag
Zn1 Zn2 3.1429(4) 1_455 ?
Zn1 O4 1.9350(18) . ?
Zn1 O8 1.9680(18) . ?
Zn1 O2 1.9517(18) 1_455 ?
Zn1 O7 1.9815(19) 2_444 ?
Zn2 Zn1 3.1429(4) 1_655 ?
Zn2 O8 2.1494(19) 3_454 ?
Zn2 O8 2.0503(19) 1_655 ?
Zn2 O1 2.1970(19) . ?
Zn2 O6 2.1121(19) 2_544 ?
Zn2 N2 2.118(2) . ?
Zn2 N1 2.145(2) . ?
O4 C8 1.280(3) . ?
O8 Zn2 2.1494(19) 3_454 ?
O8 Zn2 2.0503(19) 1_455 ?
O8 H8 0.71(3) . ?
O2 Zn1 1.9518(18) 1_655 ?
O2 C1 1.277(3) . ?
O3 C8 1.235(3) . ?
O5 C6 1.388(3) . ?
O5 C9 1.391(3) . ?
O1 C1 1.249(3) . ?
O7 Zn1 1.9814(19) 2_454 ?
O7 C15 1.261(3) . ?
O6 Zn2 2.1121(19) 2_554 ?
O6 C15 1.240(3) . ?
N2 C21 1.334(4) . ?
N2 C25 1.337(4) . ?
N1 C20 1.339(4) . ?
N1 C16 1.342(4) . ?
C12 H12 0.9300 . ?
C12 C13 1.376(5) . ?
C12 C11 1.363(5) . ?
C7 H7 0.9300 . ?
C7 C6 1.383(4) . ?
C7 C2 1.390(4) . ?
C13 H13 0.9300 . ?
C13 C14 1.391(4) . ?
C22 H22 0.9300 . ?
C22 C21 1.382(4) . ?
C22 C23 1.385(5) . ?
C17 H17 0.9300 . ?
C17 C16 1.359(4) . ?
C17 C18 1.366(5) . ?
C8 C4 1.503(4) . ?
C14 C15 1.503(4) . ?
C14 C9 1.381(4) . ?
C24 H24 0.9300 . ?
C24 C25 1.376(4) . ?
C24 C23 1.354(5) . ?
C1 C2 1.502(4) . ?
C3 H3 0.9300 . ?
C3 C4 1.383(4) . ?
C3 C2 1.387(4) . ?
C4 C5 1.387(4) . ?
C21 C20 1.491(4) . ?
C6 C5 1.385(4) . ?
C5 H5 0.9300 . ?
C20 C19 1.377(4) . ?
C9 C10 1.389(4) . ?
C25 H25 0.9300 . ?
C10 H10 0.9300 . ?
C10 C11 1.368(5) . ?
C11 H11 0.9300 . ?
C16 H16 0.9300 . ?
C23 H23 0.9300 . ?
C18 H18 0.9300 . ?
C18 C19 1.379(4) . ?
C19 H19 0.9300 . ?

loop_
_geom_torsion_atom_site_label_1
_geom_torsion_atom_site_label_2
_geom_torsion_atom_site_label_3
_geom_torsion_atom_site_label_4
_geom_torsion
_geom_torsion_site_symmetry_1
_geom_torsion_site_symmetry_2
_geom_torsion_site_symmetry_3
_geom_torsion_site_symmetry_4
_geom_torsion_publ_flag
Zn1 O4 C8 O3 1.9(3) . . . . ?
Zn1 O4 C8 C4 -177.72(17) . . . . ?
Zn1 O2 C1 O1 -7.7(3) 1_655 . . . ?
Zn1 O2 C1 C2 171.93(17) 1_655 . . . ?
Zn1 O7 C15 O6 -10.6(4) 2_454 . . . ?
Zn1 O7 C15 C14 170.03(17) 2_454 . . . ?
Zn2 O1 C1 O2 2.5(5) . . . . ?
Zn2 O1 C1 C2 -177.1(2) . . . . ?
Zn2 O6 C15 O7 10.0(4) 2_554 . . . ?
Zn2 O6 C15 C14 -170.67(19) 2_554 . . . ?
Zn2 N2 C21 C22 178.5(2) . . . . ?
Zn2 N2 C21 C20 -0.4(3) . . . . ?
Zn2 N2 C25 C24 -177.9(2) . . . . ?
Zn2 N1 C20 C21 -2.5(3) . . . . ?
Zn2 N1 C20 C19 178.7(2) . . . . ?
Zn2 N1 C16 C17 -178.3(2) . . . . ?
O4 C8 C4 C3 178.4(2) . . . . ?
O4 C8 C4 C5 -2.4(4) . . . . ?
O2 C1 C2 C7 8.9(4) . . . . ?
O2 C1 C2 C3 -169.1(2) . . . . ?
O3 C8 C4 C3 -1.2(4) . . . . ?
O3 C8 C4 C5 178.0(2) . . . . ?
O5 C6 C5 C4 -177.5(2) . . . . ?
O5 C9 C10 C11 177.2(3) . . . . ?
O1 C1 C2 C7 -171.5(2) . . . . ?
O1 C1 C2 C3 10.5(4) . . . . ?
N2 C21 C20 N1 1.9(3) . . . . ?
N2 C21 C20 C19 -179.2(3) . . . . ?
N1 C20 C19 C18 -0.2(4) . . . . ?
C12 C13 C14 C15 -177.1(3) . . . . ?
C12 C13 C14 C9 0.7(5) . . . . ?
C7 C6 C5 C4 -0.7(4) . . . . ?
C13 C12 C11 C10 -1.0(6) . . . . ?
C13 C14 C15 O7 67.3(4) . . . . ?
C13 C14 C15 O6 -112.2(3) . . . . ?
C13 C14 C9 O5 -177.3(3) . . . . ?
C13 C14 C9 C10 -2.5(4) . . . . ?
C22 C21 C20 N1 -176.9(3) . . . . ?
C22 C21 C20 C19 1.9(4) . . . . ?
C17 C18 C19 C20 2.0(5) . . . . ?
C8 C4 C5 C6 -179.3(2) . . . . ?
C14 C9 C10 C11 2.6(5) . . . . ?
C3 C4 C5 C6 -0.1(4) . . . . ?
C4 C3 C2 C7 -0.1(4) . . . . ?
C4 C3 C2 C1 178.0(2) . . . . ?
C21 N2 C25 C24 2.0(5) . . . . ?
C21 C22 C23 C24 1.4(5) . . . . ?
C21 C20 C19 C18 -179.0(3) . . . . ?
C6 O5 C9 C14 -131.4(3) . . . . ?
C6 O5 C9 C10 53.8(4) . . . . ?
C6 C7 C2 C1 -178.7(2) . . . . ?
C6 C7 C2 C3 -0.7(4) . . . . ?
C20 N1 C16 C17 2.4(4) . . . . ?
C15 C14 C9 O5 0.5(4) . . . . ?
C15 C14 C9 C10 175.3(3) . . . . ?
C2 C7 C6 O5 177.9(2) . . . . ?
C2 C7 C6 C5 1.2(4) . . . . ?
C2 C3 C4 C8 179.7(2) . . . . ?
C2 C3 C4 C5 0.5(4) . . . . ?
C9 O5 C6 C7 56.1(4) . . . . ?
C9 O5 C6 C5 -127.1(3) . . . . ?
C9 C14 C15 O7 -110.5(3) . . . . ?
C9 C14 C15 O6 70.1(4) . . . . ?
C9 C10 C11 C12 -0.8(5) . . . . ?
C25 N2 C21 C22 -1.4(4) . . . . ?
C25 N2 C21 C20 179.7(2) . . . . ?
C25 C24 C23 C22 -0.9(5) . . . . ?
C11 C12 C13 C14 1.0(6) . . . . ?
C16 N1 C20 C21 177.0(2) . . . . ?
C16 N1 C20 C19 -1.9(4) . . . . ?
C16 C17 C18 C19 -1.5(5) . . . . ?
C23 C22 C21 N2 -0.2(5) . . . . ?
C23 C22 C21 C20 178.5(3) . . . . ?
C23 C24 C25 N2 -0.8(5) . . . . ?
C18 C17 C16 N1 -0.7(5) . . . . ?

loop_
_smtbx_masks_void_nr
_smtbx_masks_void_average_x
_smtbx_masks_void_average_y
_smtbx_masks_void_average_z
_smtbx_masks_void_volume
_smtbx_masks_void_count_electrons
_smtbx_masks_void_content
1 0.066 0.140 0.116 25.1 2.4 '0.2 H2O'
2 0.066 0.360 0.616 25.1 1.5 '0.2 H2O'
3 -0.066 0.640 0.384 25.1 2.5 '0.2 H2O'
4 -0.066 0.860 0.884 25.1 1.5 '0.2 H2O'
